data_4003085
loop_
_publ_author_name
'McCall, Kyle M.'
'Friedrich, Daniel'
'Chica, Daniel G.'
'Cai, Weizhao'
'Stoumpos, Constantinos C.'
'Alexander, Grant C. B.'
'Deemyad, Shanti'
'Wessels, Bruce W.'
'Kanatzidis, Mercouri G.'

_publ_section_title
;
 Perovskites with a Twist: Strong In1+ Off-Centering in the Mixed-Valent
 CsInX3 (X = Cl, Br)
;
_journal_name_full 'Chemistry of Materials'
_journal_paper_doi 10.1021/acs.chemmater.9b04095
_journal_year 2019
_chemical_formula_moiety CsInBr3
_chemical_formula_sum 'Br3 Cs In'
_chemical_formula_weight 487.46
_chemical_name_common Cesium_Indium_Bromide
_space_group_crystal_system tetragonal
_space_group_IT_number 87
_space_group_name_Hall '-I 4'
_space_group_name_H-M_alt 'I 4/m'
_atom_sites_solution_primary dual
_audit_creation_date 2019-03-21
_audit_creation_method
;
Olex2 1.2
(compiled 2018.05.29 svn.r3508 for OlexSys, GUI svn.r5506)
;
_cell_angle_alpha 90
_cell_angle_beta 90
_cell_angle_gamma 90
_cell_formula_units_Z 20
_cell_length_a 17.8982(6)
_cell_length_b 17.8982(6)
_cell_length_c 11.5351(5)
_cell_measurement_reflns_used 6015
_cell_measurement_temperature 293(2)
_cell_measurement_theta_max 33.1450
_cell_measurement_theta_min 2.0770
_cell_volume 3695.2(2)
_computing_molecular_graphics 'Olex2 (Dolomanov et al., 2009)'
_computing_publication_material 'Olex2 (Dolomanov et al., 2009)'
_computing_structure_refinement 'ShelXL (Sheldrick, 2015)'
_computing_structure_solution 'ShelXT (Sheldrick, 2015)'
_diffrn_ambient_temperature 293(2)
_diffrn_detector_area_resol_mean 8
_diffrn_measured_fraction_theta_full 0.998
_diffrn_measured_fraction_theta_max 0.999
_diffrn_measurement_device_type 'Bruker Kappa APEX CCD area detector'
_diffrn_measurement_method '\w and \f scans'
_diffrn_radiation_monochromator 'QuazarTM optics'
_diffrn_radiation_type MoK\a
_diffrn_radiation_wavelength 0.71073
_diffrn_reflns_av_R_equivalents 0.0448
_diffrn_reflns_av_unetI/netI 0.0214
_diffrn_reflns_Laue_measured_fraction_full 0.998
_diffrn_reflns_Laue_measured_fraction_max 0.999
_diffrn_reflns_limit_h_max 15
_diffrn_reflns_limit_h_min -22
_diffrn_reflns_limit_k_max 22
_diffrn_reflns_limit_k_min -21
_diffrn_reflns_limit_l_max 14
_diffrn_reflns_limit_l_min -14
_diffrn_reflns_number 10925
_diffrn_reflns_point_group_measured_fraction_full 0.998
_diffrn_reflns_point_group_measured_fraction_max 0.999
_diffrn_reflns_theta_full 25.242
_diffrn_reflns_theta_max 26.360
_diffrn_reflns_theta_min 2.100
_diffrn_source microsource
_exptl_absorpt_coefficient_mu 24.145
_exptl_absorpt_correction_T_max 0.284
_exptl_absorpt_correction_T_min 0.181
_exptl_absorpt_correction_type gaussian
_exptl_absorpt_process_details
;
CrysAlisPro 1.171.39.46 (Rigaku Oxford Diffraction, 2018)
Numerical absorption correction based on gaussian integration over
			a multifaceted crystal model
Empirical absorption correction using spherical harmonics,
 implemented in SCALE3 ABSPACK scaling algorithm.
;
_exptl_crystal_colour yellow
_exptl_crystal_density_diffrn 4.381
_exptl_crystal_description block
_exptl_crystal_F_000 4180
_exptl_crystal_size_max 0.114
_exptl_crystal_size_mid 0.086
_exptl_crystal_size_min 0.074
_refine_diff_density_max 6.334
_refine_diff_density_min -4.991
_refine_diff_density_rms 0.539
_refine_ls_extinction_method none
_refine_ls_goodness_of_fit_ref 1.089
_refine_ls_hydrogen_treatment undef
_refine_ls_matrix_type full
_refine_ls_number_parameters 71
_refine_ls_number_reflns 1998
_refine_ls_number_restraints 0
_refine_ls_restrained_S_all 1.089
_refine_ls_R_factor_all 0.1181
_refine_ls_R_factor_gt 0.1001
_refine_ls_shift/su_max 0.000
_refine_ls_shift/su_mean 0.000
_refine_ls_structure_factor_coef Fsqd
_refine_ls_weighting_details 'w=1/[\s^2^(Fo^2^)+(0.1818P)^2^+205.9487P] where P=(Fo^2^+2Fc^2^)/3'
_refine_ls_weighting_scheme calc
_refine_ls_wR_factor_gt 0.2965
_refine_ls_wR_factor_ref 0.3163
_reflns_Friedel_coverage 0.000
_reflns_number_gt 1538
_reflns_number_total 1998
_reflns_threshold_expression 'I > 2\s(I)'
_cod_data_source_file cm9b04095_si_005.cif
_cod_data_source_block fin
_cod_original_cell_volume 3695.2(3)
_cod_database_code 4003085
_shelx_shelxl_version_number 2018/3
_shelx_space_group_comment
;
The symmetry employed for this shelxl refinement is uniquely defined
by the following loop, which should always be used as a source of
symmetry information in preference to the above space-group names.
They are only intended as comments.
;
_oxdiff_exptl_absorpt_empirical_full_min 0.711
_oxdiff_exptl_absorpt_empirical_full_max 1.476
_oxdiff_exptl_absorpt_empirical_details
;
Empirical correction (ABSPACK) includes:
- Absorption correction using spherical harmonics
- Frame scaling
- Detector area scaling
;
_olex2_refinement_description
;
1. Twinned data refinement
 Scales: 0.582(13)
 0.418(13)
;
_olex2_submission_special_instructions 'No special instructions were received'

loop_
_space_group_symop_operation_xyz
'x, y, z'
'-x, -y, z'
'-y, x, z'
'y, -x, z'
'x+1/2, y+1/2, z+1/2'
'-x+1/2, -y+1/2, z+1/2'
'-y+1/2, x+1/2, z+1/2'
'y+1/2, -x+1/2, z+1/2'
'-x, -y, -z'
'x, y, -z'
'y, -x, -z'
'-y, x, -z'
'-x+1/2, -y+1/2, -z+1/2'
'x+1/2, y+1/2, -z+1/2'
'y+1/2, -x+1/2, -z+1/2'
'-y+1/2, x+1/2, -z+1/2'

loop_
_atom_site_label
_atom_site_type_symbol
_atom_site_fract_x
_atom_site_fract_y
_atom_site_fract_z
_atom_site_U_iso_or_equiv
_atom_site_adp_type
_atom_site_occupancy
_atom_site_site_symmetry_order
_atom_site_calc_flag
_atom_site_refinement_flags_posn
_atom_site_refinement_flags_adp
_atom_site_refinement_flags_occupancy
Cs1 Cs 0.000000 0.500000 0.250000 0.0715(10) Uani 1 4 d S T P
Cs2 Cs 0.10883(12) 0.21177(14) 0.27784(18) 0.0777(8) Uani 1 1 d . . .
In1 In 0.000000 0.000000 0.000000 0.0305(9) Uani 1 8 d S T P
In2 In 0.000000 0.000000 0.500000 0.0724(17) Uani 1 8 d S T P
In3 In 0.19618(11) 0.40750(11) 0.000000 0.0314(6) Uani 1 2 d S T P
In4 In 0.25301(19) 0.08315(17) 0.000000 0.0672(9) Uani 1 2 d S T P
Br1 Br 0.000000 0.000000 0.2300(4) 0.084(2) Uani 1 4 d S T P
Br2 Br 0.29969(17) 0.09354(16) 0.2656(2) 0.0652(9) Uani 1 1 d . . .
Br3 Br 0.0661(2) 0.13440(18) 0.000000 0.0521(9) Uani 1 2 d S T P
Br4 Br 0.0557(2) 0.3613(3) 0.000000 0.0708(13) Uani 1 2 d S T P
Br5 Br 0.2438(2) 0.26404(17) 0.000000 0.0483(8) Uani 1 2 d S T P
Br6 Br 0.45134(17) 0.1497(2) 0.000000 0.0455(8) Uani 1 2 d S T P
Br7 Br 0.3373(2) 0.4518(3) 0.000000 0.0622(11) Uani 1 2 d S T P

loop_
_atom_site_aniso_label
_atom_site_aniso_U_11
_atom_site_aniso_U_22
_atom_site_aniso_U_33
_atom_site_aniso_U_23
_atom_site_aniso_U_13
_atom_site_aniso_U_12
Cs1 0.0763(15) 0.0763(15) 0.062(2) 0.000 0.000 0.000
Cs2 0.0717(12) 0.1087(17) 0.0526(11) -0.0225(10) -0.0032(8) 0.0018(10)
In1 0.0324(12) 0.0324(12) 0.0269(17) 0.000 0.000 0.000
In2 0.081(3) 0.081(3) 0.054(3) 0.000 0.000 0.000
In3 0.0336(10) 0.0283(10) 0.0322(11) 0.000 0.000 -0.0019(7)
In4 0.089(2) 0.0487(15) 0.0642(18) 0.000 0.000 0.0101(14)
Br1 0.111(3) 0.111(3) 0.029(2) 0.000 0.000 0.000
Br2 0.087(2) 0.0684(17) 0.0403(14) 0.0030(11) 0.0040(13) 0.0054(14)
Br3 0.0502(19) 0.0403(17) 0.066(2) 0.000 0.000 -0.0078(14)
Br4 0.0393(19) 0.066(3) 0.107(4) 0.000 0.000 -0.0116(18)
Br5 0.058(2) 0.0286(15) 0.0587(19) 0.000 0.000 0.0030(14)
Br6 0.0341(16) 0.0535(19) 0.0489(17) 0.000 0.000 -0.0077(14)
Br7 0.0394(18) 0.066(2) 0.082(3) 0.000 0.000 -0.0107(18)

loop_
_atom_type_symbol
_atom_type_description
_atom_type_scat_dispersion_real
_atom_type_scat_dispersion_imag
_atom_type_scat_source
Br Br -0.2901 2.4595 'International Tables Vol C Tables 4.2.6.8 and 6.1.1.4'
Cs Cs -0.3680 2.1192 'International Tables Vol C Tables 4.2.6.8 and 6.1.1.4'
In In -0.7276 1.3100 'International Tables Vol C Tables 4.2.6.8 and 6.1.1.4'

loop_
_geom_angle_atom_site_label_1
_geom_angle_atom_site_label_2
_geom_angle_atom_site_label_3
_geom_angle
_geom_angle_site_symmetry_1
_geom_angle_site_symmetry_3
Br2 Cs1 Br2 174.78(8) 4_565 3
Br2 Cs1 Br2 90.119(4) 3 13
Br2 Cs1 Br2 90.119(4) 4_565 13
Br2 Cs1 Br2 90.119(4) 4_565 14_455
Br2 Cs1 Br2 90.119(4) 3 14_455
Br2 Cs1 Br2 174.78(8) 14_455 13
Br2 Cs1 Br6 63.65(6) 14_455 5_455
Br2 Cs1 Br6 63.65(6) 13 13
Br2 Cs1 Br6 57.12(6) 3 13
Br2 Cs1 Br6 63.65(6) 4_565 11_565
Br2 Cs1 Br6 118.54(6) 3 5_455
Br2 Cs1 Br6 57.12(6) 13 11_565
Br2 Cs1 Br6 120.60(6) 13 5_455
Br2 Cs1 Br6 120.60(6) 4_565 3
Br2 Cs1 Br6 118.54(6) 14_455 11_565
Br2 Cs1 Br6 63.65(6) 3 3
Br2 Cs1 Br6 118.54(6) 4_565 13
Br2 Cs1 Br6 57.12(6) 14_455 3
Br2 Cs1 Br6 120.60(6) 14_455 13
Br2 Cs1 Br6 118.54(6) 13 3
Br2 Cs1 Br6 57.12(6) 4_565 5_455
Br2 Cs1 Br6 120.60(6) 3 11_565
Br4 Cs1 Br2 64.48(7) 7 13
Br4 Cs1 Br2 119.84(7) 9_565 3
Br4 Cs1 Br2 58.02(7) 9_565 14_455
Br4 Cs1 Br2 117.58(7) 9_565 13
Br4 Cs1 Br2 117.57(7) . 14_455
Br4 Cs1 Br2 119.84(7) 15_455 13
Br4 Cs1 Br2 58.02(7) . 13
Br4 Cs1 Br2 119.84(7) . 4_565
Br4 Cs1 Br2 58.02(7) 15_455 3
Br4 Cs1 Br2 58.02(7) 7 4_565
Br4 Cs1 Br2 119.84(7) 7 14_455
Br4 Cs1 Br2 64.48(7) 9_565 4_565
Br4 Cs1 Br2 64.48(7) 15_455 14_455
Br4 Cs1 Br2 117.58(7) 15_455 4_565
Br4 Cs1 Br2 117.58(7) 7 3
Br4 Cs1 Br2 64.48(7) . 3
Br4 Cs1 Br4 85.72(11) 7 15_455
Br4 Cs1 Br4 122.50(7) 7 9_565
Br4 Cs1 Br4 122.50(7) . 7
Br4 Cs1 Br4 122.50(7) 9_565 15_455
Br4 Cs1 Br4 122.50(7) . 15_455
Br4 Cs1 Br4 85.72(11) . 9_565
Br4 Cs1 Br6 56.19(7) . 11_565
Br4 Cs1 Br6 60.52(7) 7 13
Br4 Cs1 Br6 176.95(7) 7 3
Br4 Cs1 Br6 92.87(6) 7 11_565
Br4 Cs1 Br6 56.19(7) 15_455 13
Br4 Cs1 Br6 60.52(7) 9_565 11_565
Br4 Cs1 Br6 92.87(6) 15_455 3
Br4 Cs1 Br6 176.95(7) 15_455 11_565
Br4 Cs1 Br6 176.95(7) 9_565 13
Br4 Cs1 Br6 176.95(7) . 5_455
Br4 Cs1 Br6 60.52(7) . 3
Br4 Cs1 Br6 56.19(7) 7 5_455
Br4 Cs1 Br6 56.19(7) 9_565 3
Br4 Cs1 Br6 92.87(6) 9_565 5_455
Br4 Cs1 Br6 92.87(6) . 13
Br4 Cs1 Br6 60.52(7) 15_455 5_455
Br6 Cs1 Br6 120.77(5) 3 5_455
Br6 Cs1 Br6 120.77(5) 11_565 13
Br6 Cs1 Br6 88.67(9) 5_455 13
Br6 Cs1 Br6 88.67(9) 3 11_565
Br6 Cs1 Br6 120.77(5) 3 13
Br6 Cs1 Br6 120.77(5) 5_455 11_565
Cs2 Cs2 Cs2 96.99(5) 10_556 13
Br2 Cs2 Cs2 47.02(5) . 13
Br2 Cs2 Cs2 140.40(10) 3 13
Br2 Cs2 Cs2 92.01(5) . 10_556
Br2 Cs2 Cs2 49.26(6) 13 13
Br2 Cs2 Cs2 92.04(5) 3 10_556
Br2 Cs2 Cs2 97.42(5) 13 10_556
Br2 Cs2 Br2 170.77(10) 3 .
Br2 Cs2 Br2 96.29(8) 13 .
Br2 Cs2 Br2 91.41(10) 13 3
Br2 Cs2 Br4 55.68(7) 13 .
Br2 Cs2 Br4 119.42(8) . .
Br2 Cs2 Br4 61.38(7) 3 .
Br2 Cs2 Br5 56.54(7) 13 .
Br2 Cs2 Br5 114.79(8) 3 .
Br2 Cs2 Br5 66.05(7) . .
Br2 Cs2 Br7 122.30(8) 3 13
Br2 Cs2 Br7 126.17(8) 13 15_455
Br2 Cs2 Br7 129.53(8) 13 13
Br3 Cs2 Cs2 101.31(8) . 13
Br3 Cs2 Cs2 153.74(6) . 10_556
Br3 Cs2 Br2 108.79(8) . 13
Br3 Cs2 Br2 85.78(9) . 3
Br3 Cs2 Br2 86.92(8) . .
Br3 Cs2 Br4 61.54(8) . .
Br3 Cs2 Br5 144.91(10) . 13
Br3 Cs2 Br5 61.05(7) . .
Br3 Cs2 Br6 144.40(10) . 13
Br3 Cs2 Br7 109.98(9) . 13
Br3 Cs2 Br7 110.35(9) . 15_455
Br4 Cs2 Cs2 138.46(6) . 10_556
Br4 Cs2 Cs2 87.67(8) . 13
Br5 Cs2 Cs2 141.04(6) . 10_556
Br5 Cs2 Cs2 51.07(6) 13 13
Br5 Cs2 Cs2 44.33(6) . 13
Br5 Cs2 Cs2 46.20(6) 13 10_556
Br5 Cs2 Br2 71.58(8) 13 13
Br5 Cs2 Br2 129.12(8) 13 3
Br5 Cs2 Br2 58.71(7) 13 .
Br5 Cs2 Br4 127.09(10) 13 .
Br5 Cs2 Br4 53.57(7) . .
Br5 Cs2 Br5 95.40(5) 13 .
Br5 Cs2 Br6 69.63(7) 13 13
Br5 Cs2 Br7 58.10(7) 13 13
Br5 Cs2 Br7 94.86(9) 13 15_455
Br6 Cs2 Cs2 100.84(8) 13 13
Br6 Cs2 Cs2 46.53(6) 13 10_556
Br6 Cs2 Br2 59.63(7) 13 3
Br6 Cs2 Br2 67.26(7) 13 13
Br6 Cs2 Br2 128.32(8) 13 .
Br6 Cs2 Br4 92.00(7) 13 .
Br6 Cs2 Br5 123.60(9) 13 .
Br6 Cs2 Br7 96.66(9) 13 13
Br6 Cs2 Br7 59.32(7) 13 15_455
Br7 Cs2 Cs2 92.10(8) 13 13
Br7 Cs2 Cs2 48.96(6) 15_455 10_556
Br7 Cs2 Cs2 50.26(5) 13 10_556
Br7 Cs2 Cs2 145.90(9) 15_455 13
Br7 Cs2 Br2 121.09(9) 15_455 .
Br7 Cs2 Br2 55.49(7) 13 .
Br7 Cs2 Br2 56.84(7) 15_455 3
Br7 Cs2 Br4 118.17(8) 15_455 .
Br7 Cs2 Br4 171.23(10) 13 .
Br7 Cs2 Br5 121.45(8) 13 .
Br7 Cs2 Br5 169.65(10) 15_455 .
Br7 Cs2 Br7 65.76(9) 15_455 13
Br1 In1 Br1 180.0 . 9
Br1 In1 Br3 90.0 9 3
Br1 In1 Br3 90.0 9 9
Br1 In1 Br3 90.0 9 .
Br1 In1 Br3 90.0 . .
Br1 In1 Br3 90.0 . 9
Br1 In1 Br3 90.0 9 11
Br1 In1 Br3 90.0 . 3
Br1 In1 Br3 90.0 . 11
Br3 In1 Br3 90.0 9 11
Br3 In1 Br3 90.0 9 3
Br3 In1 Br3 180.00(14) 11 3
Br3 In1 Br3 180.0 9 .
Br3 In1 Br3 90.0 11 .
Br3 In1 Br3 90.0 3 .
Br7 In2 Br7 90.0 5_445 15_455
Br7 In2 Br7 90.0 5_445 7_545
Br7 In2 Br7 180.0 15_455 7_545
Br7 In2 Br7 180.0 13 5_445
Br7 In2 Br7 90.0 13 15_455
Br7 In2 Br7 90.0 13 7_545
Br2 In3 Br2 176.77(16) 13 6_554
Br2 In3 Br5 89.13(7) 13 .
Br2 In3 Br5 89.13(7) 6_554 .
Br4 In3 Br2 91.37(8) . 6_554
Br4 In3 Br2 91.37(8) . 13
Br4 In3 Br5 90.15(13) . .
Br4 In3 Br6 90.00(13) . 11_565
Br4 In3 Br7 179.21(15) . .
Br6 In3 Br2 90.86(7) 11_565 6_554
Br6 In3 Br2 90.86(7) 11_565 13
Br6 In3 Br5 179.84(13) 11_565 .
Br7 In3 Br2 88.62(8) . 6_554
Br7 In3 Br2 88.62(8) . 13
Br7 In3 Br5 89.06(12) . .
Br7 In3 Br6 90.79(12) . 11_565
Cs1 Br2 Cs2 173.24(9) 13 .
Cs2 Br2 Cs1 89.53(7) 13 13
Cs2 Br2 Cs1 88.55(7) 4 13
Cs2 Br2 Cs2 174.37(8) 13 4
Cs2 Br2 Cs2 83.71(8) 13 .
Cs2 Br2 Cs2 98.21(10) 4 .
In3 Br2 Cs1 91.02(9) 13 13
In3 Br2 Cs2 97.11(9) 13 13
In3 Br2 Cs2 89.53(9) 13 .
In3 Br2 Cs2 88.22(8) 13 4
Cs2 Br3 Cs2 127.47(12) . 10
In1 Br3 Cs2 116.23(6) . .
In1 Br3 Cs2 116.23(6) . 10
Cs1 Br4 Cs1 94.28(11) . 9_565
Cs1 Br4 Cs2 84.38(3) . .
Cs1 Br4 Cs2 84.38(3) 9_565 10
Cs1 Br4 Cs2 177.95(11) 9_565 .
Cs1 Br4 Cs2 177.95(11) . 10
Cs2 Br4 Cs2 96.92(12) . 10
In3 Br4 Cs1 92.49(10) . .
In3 Br4 Cs1 92.49(10) . 9_565
In3 Br4 Cs2 89.12(10) . 10
In3 Br4 Cs2 89.12(10) . .
Cs2 Br5 Cs2 169.22(10) 13 10
Cs2 Br5 Cs2 84.60(5) 6_554 10
Cs2 Br5 Cs2 102.09(11) 10 .
Cs2 Br5 Cs2 84.60(5) 13 .
Cs2 Br5 Cs2 169.22(10) 6_554 .
Cs2 Br5 Cs2 87.60(12) 13 6_554
In3 Br5 Cs2 96.52(9) . 13
In3 Br5 Cs2 91.75(8) . .
In3 Br5 Cs2 91.75(8) . 10
In3 Br5 Cs2 96.52(9) . 6_554
Cs1 Br6 Cs1 91.33(9) 5_544 13
Cs2 Br6 Cs1 175.53(9) 13 5_544
Cs2 Br6 Cs1 175.53(9) 6_554 13
Cs2 Br6 Cs1 90.73(4) 6_554 5_544
Cs2 Br6 Cs1 90.73(4) 13 13
Cs2 Br6 Cs2 86.94(12) 13 6_554
In3 Br6 Cs1 90.15(8) 3_655 5_544
In3 Br6 Cs1 90.15(8) 3_655 13
In3 Br6 Cs2 93.81(9) 3_655 6_554
In3 Br6 Cs2 93.81(9) 3_655 13
Cs2 Br7 Cs2 79.47(11) 6_554 13
Cs2 Br7 Cs2 99.22(5) 16 13
Cs2 Br7 Cs2 99.22(5) 7_554 6_554
Cs2 Br7 Cs2 82.07(11) 16 7_554
Cs2 Br7 Cs2 178.53(10) 16 6_554
Cs2 Br7 Cs2 178.53(10) 7_554 13
In2 Br7 Cs2 88.66(9) 5_554 13
In2 Br7 Cs2 88.66(9) 5_554 6_554
In2 Br7 Cs2 90.64(9) 5_554 7_554
In2 Br7 Cs2 90.64(9) 5_554 16
In3 Br7 Cs2 90.62(10) . 13
In3 Br7 Cs2 90.07(11) . 16
In3 Br7 Cs2 90.62(10) . 6_554
In3 Br7 Cs2 90.07(11) . 7_554
In3 Br7 In2 179.1(2) . 5_554

loop_
_geom_bond_atom_site_label_1
_geom_bond_atom_site_label_2
_geom_bond_distance
_geom_bond_site_symmetry_2
Cs1 Br2 3.961(3) 4_565
Cs1 Br2 3.961(3) 14_455
Cs1 Br2 3.961(3) 3
Cs1 Br2 3.961(3) 13
Cs1 Br4 3.934(4) .
Cs1 Br4 3.934(4) 15_455
Cs1 Br4 3.934(4) 7
Cs1 Br4 3.934(4) 9_565
Cs1 Br6 4.032(3) 11_565
Cs1 Br6 4.032(3) 13
Cs1 Br6 4.032(3) 3
Cs1 Br6 4.032(3) 5_455
Cs2 Cs2 5.125(4) 10_556
Cs2 Cs2 5.275(4) 13
Cs2 Br2 3.883(4) 13
Cs2 Br2 3.952(3) 3
Cs2 Br2 4.021(4) .
Cs2 Br3 3.574(2) .
Cs2 Br4 4.282(4) .
Cs2 Br5 3.703(4) 13
Cs2 Br5 4.121(3) .
Cs2 Br6 3.725(4) 13
Cs2 Br7 4.009(5) 13
Cs2 Br7 3.903(4) 15_455
In1 Br1 2.653(5) 9
In1 Br1 2.653(5) .
In1 Br3 2.681(3) 11
In1 Br3 2.681(3) 9
In1 Br3 2.681(3) .
In1 Br3 2.681(3) 3
In2 Br7 3.038(3) 13
In2 Br7 3.038(3) 7_545
In2 Br7 3.038(3) 5_445
In2 Br7 3.038(3) 15_455
In3 Br2 2.705(3) 13
In3 Br2 2.705(3) 6_554
In3 Br4 2.647(4) .
In3 Br5 2.706(3) .
In3 Br6 2.660(3) 11_565
In3 Br7 2.647(4) .

loop_
_twin_individual_id
_twin_individual_mass_fraction_refined
1 0.582(13)
2 0.418(13)
